data_4069148
loop_
_publ_author_name
'Langer, Jens'
'Krieck, Sven'
'Fischer, Reinald'
'G\"orls, Helmar'
'Walther, Dirk'
'Westerhausen, Matthias'

_publ_section_title
;
 1,4-Dioxane Adducts of Grignard Reagents: Synthesis, Ether Fragmentation
 Reactions, and Structural Diversity of Grignard Reagent/1,4-Dioxane
 Complexes
;
_journal_issue 19
_journal_name_full Organometallics
_journal_page_first 5814
_journal_paper_doi 10.1021/om9000567
_journal_volume 28
_journal_year 2009
_chemical_formula_moiety 'C26 H40 Mg O2'
_chemical_formula_sum 'C26 H40 Mg O2'
_chemical_formula_weight 408.89
_chemical_name_systematic
; 
 ? 
;
_space_group_IT_number 2
_symmetry_cell_setting triclinic
_symmetry_space_group_name_Hall '-P 1'
_symmetry_space_group_name_H-M 'P -1'
_atom_sites_solution_hydrogens geom
_atom_sites_solution_primary direct
_atom_sites_solution_secondary difmap
_audit_creation_method SHELXL-97
_cell_angle_alpha 93.156(2)
_cell_angle_beta 97.783(2)
_cell_angle_gamma 97.560(2)
_cell_formula_units_Z 6
_cell_length_a 13.9143(5)
_cell_length_b 14.0687(5)
_cell_length_c 19.7294(6)
_cell_measurement_reflns_used 25903
_cell_measurement_temperature 183(2)
_cell_measurement_theta_max 27.45
_cell_measurement_theta_min 1.94
_cell_volume 3782.9(2)
_computing_cell_refinement DENZO
_computing_data_collection COLLECT
_computing_data_reduction DENZO
_computing_molecular_graphics SHELXTL/PC
_computing_publication_material SHELXL-97
_computing_structure_refinement 'SHELXL-97 (Sheldrick, 1997)'
_computing_structure_solution 'SHELXS-97 (Sheldrick, 1990)'
_diffrn_ambient_temperature 183(2)
_diffrn_measured_fraction_theta_full 0.984
_diffrn_measured_fraction_theta_max 0.984
_diffrn_measurement_device_type KappaCCD
_diffrn_measurement_method 'phi- + omega-scan'
_diffrn_radiation_monochromator graphite
_diffrn_radiation_source 'fine-focus sealed tube'
_diffrn_radiation_type MoK\a
_diffrn_radiation_wavelength 0.71073
_diffrn_reflns_av_R_equivalents 0.0434
_diffrn_reflns_av_sigmaI/netI 0.0882
_diffrn_reflns_limit_h_max 18
_diffrn_reflns_limit_h_min -17
_diffrn_reflns_limit_k_max 18
_diffrn_reflns_limit_k_min -17
_diffrn_reflns_limit_l_max 25
_diffrn_reflns_limit_l_min -25
_diffrn_reflns_number 25903
_diffrn_reflns_theta_full 27.45
_diffrn_reflns_theta_max 27.45
_diffrn_reflns_theta_min 1.94
_exptl_absorpt_coefficient_mu 0.088
_exptl_absorpt_correction_type none
_exptl_crystal_colour colourless
_exptl_crystal_density_diffrn 1.077
_exptl_crystal_density_method 'not measured'
_exptl_crystal_description prism
_exptl_crystal_F_000 1344
_exptl_crystal_size_max 0.06
_exptl_crystal_size_mid 0.06
_exptl_crystal_size_min 0.06
_refine_diff_density_max 0.868
_refine_diff_density_min -0.459
_refine_diff_density_rms 0.070
_refine_ls_extinction_method none
_refine_ls_goodness_of_fit_ref 0.986
_refine_ls_hydrogen_treatment constr
_refine_ls_matrix_type full
_refine_ls_number_parameters 814
_refine_ls_number_reflns 17040
_refine_ls_number_restraints 0
_refine_ls_restrained_S_all 0.986
_refine_ls_R_factor_all 0.1758
_refine_ls_R_factor_gt 0.1019
_refine_ls_shift/su_max 0.006
_refine_ls_shift/su_mean 0.004
_refine_ls_structure_factor_coef Fsqd
_refine_ls_weighting_details 'calc w=1/[\s^2^(Fo^2^)+(0.1679P)^2^+4.9226P] where P=(Fo^2^+2Fc^2^)/3'
_refine_ls_weighting_scheme calc
_refine_ls_wR_factor_gt 0.2703
_refine_ls_wR_factor_ref 0.3296
_reflns_number_gt 9274
_reflns_number_total 17040
_reflns_threshold_expression >2sigma(I)
_cod_data_source_file om9000567_si_001.cif
_cod_data_source_block FO2961
_cod_depositor_comments
;
The following automatic conversions were performed:

'_exptl_absorpt_correction_type' value 'NONE' changed to 'none'
according to /home/saulius/struct/CIF-dictionaries/cif_core.dic
dictionary named 'cif_core.dic' version 2.4.2 from 2011-04-26.

Automatic conversion script
Id: cif_fix_values 1715 2011-07-08 13:25:40Z adriana 
;
_cod_original_sg_symbol_Hall -P1
_cod_original_sg_symbol_H-M P-1
_cod_database_code 4069148

loop_
_symmetry_equiv_pos_as_xyz
'x, y, z'
'-x, -y, -z'

loop_
_atom_site_label
_atom_site_type_symbol
_atom_site_fract_x
_atom_site_fract_y
_atom_site_fract_z
_atom_site_U_iso_or_equiv
_atom_site_adp_type
_atom_site_occupancy
_atom_site_symmetry_multiplicity
_atom_site_calc_flag
_atom_site_refinement_flags
Mg1A Mg 0.08875(9) 0.26476(9) 0.54728(7) 0.0391(3) Uani 1 1 d .
O1A O -0.0530(2) 0.1853(2) 0.52401(15) 0.0469(7) Uani 1 1 d .
O2A O 0.0286(2) 0.3147(2) 0.45472(14) 0.0451(7) Uani 1 1 d .
C1A C 0.1172(3) 0.3902(3) 0.6195(2) 0.0406(9) Uani 1 1 d .
C2A C 0.0601(3) 0.4116(3) 0.6705(2) 0.0419(9) Uani 1 1 d .
C3A C 0.0841(3) 0.4957(3) 0.7146(2) 0.0486(10) Uani 1 1 d .
H3AA H 0.0436 0.5074 0.7484 0.058 Uiso 1 1 calc R
C4A C 0.1654(4) 0.5617(3) 0.7099(2) 0.0534(11) Uani 1 1 d .
C5A C 0.2236(3) 0.5411(3) 0.6607(2) 0.0525(11) Uani 1 1 d .
H5AA H 0.2801 0.5851 0.6566 0.063 Uiso 1 1 calc R
C6A C 0.2009(3) 0.4571(3) 0.6170(2) 0.0463(10) Uani 1 1 d .
C7A C -0.0292(3) 0.3425(3) 0.6797(2) 0.0521(11) Uani 1 1 d .
H7AA H -0.0639 0.3163 0.6346 0.078 Uiso 1 1 calc R
H7AB H -0.0728 0.3765 0.7042 0.078 Uiso 1 1 calc R
H7AC H -0.0088 0.2899 0.7062 0.078 Uiso 1 1 calc R
C8A C 0.1904(5) 0.6532(4) 0.7552(3) 0.0801(17) Uani 1 1 d .
H8AA H 0.2271 0.7023 0.7316 0.120 Uiso 1 1 calc R
H8AB H 0.2306 0.6415 0.7979 0.120 Uiso 1 1 calc R
H8AC H 0.1300 0.6757 0.7658 0.120 Uiso 1 1 calc R
C9A C 0.2721(3) 0.4400(4) 0.5672(3) 0.0565(11) Uani 1 1 d .
H9AA H 0.3378 0.4716 0.5865 0.085 Uiso 1 1 calc R
H9AB H 0.2512 0.4665 0.5236 0.085 Uiso 1 1 calc R
H9AC H 0.2731 0.3708 0.5594 0.085 Uiso 1 1 calc R
C10A C 0.1894(3) 0.1596(3) 0.5484(2) 0.0425(9) Uani 1 1 d .
C11A C 0.2021(3) 0.1038(3) 0.6055(2) 0.0442(9) Uani 1 1 d .
C12A C 0.2658(3) 0.0344(3) 0.6092(2) 0.0492(10) Uani 1 1 d .
H12A H 0.2714 -0.0025 0.6481 0.059 Uiso 1 1 calc R
C13A C 0.3212(3) 0.0188(3) 0.5569(2) 0.0543(11) Uani 1 1 d .
C14A C 0.3127(3) 0.0751(3) 0.5016(2) 0.0512(10) Uani 1 1 d .
H14A H 0.3513 0.0669 0.4661 0.061 Uiso 1 1 calc R
C15A C 0.2486(3) 0.1437(3) 0.4971(2) 0.0447(9) Uani 1 1 d .
C16A C 0.1454(3) 0.1150(3) 0.6642(2) 0.0522(11) Uani 1 1 d .
H16A H 0.1838 0.0996 0.7066 0.078 Uiso 1 1 calc R
H16B H 0.0834 0.0712 0.6553 0.078 Uiso 1 1 calc R
H16C H 0.1319 0.1814 0.6692 0.078 Uiso 1 1 calc R
C17A C 0.3907(5) -0.0556(4) 0.5607(3) 0.0774(16) Uani 1 1 d .
H17A H 0.4038 -0.0734 0.5145 0.116 Uiso 1 1 calc R
H17B H 0.3610 -0.1127 0.5805 0.116 Uiso 1 1 calc R
H17C H 0.4523 -0.0288 0.5896 0.116 Uiso 1 1 calc R
C18A C 0.2437(4) 0.2008(4) 0.4344(3) 0.0572(12) Uani 1 1 d .
H18A H 0.2666 0.1652 0.3971 0.086 Uiso 1 1 calc R
H18B H 0.2855 0.2630 0.4453 0.086 Uiso 1 1 calc R
H18C H 0.1759 0.2113 0.4202 0.086 Uiso 1 1 calc R
C19A C -0.1362(4) 0.0825(4) 0.5991(3) 0.0720(15) Uani 1 1 d .
H19A H -0.1481 0.0161 0.6119 0.108 Uiso 1 1 calc R
H19B H -0.1990 0.1053 0.5851 0.108 Uiso 1 1 calc R
H19C H -0.0999 0.1235 0.6385 0.108 Uiso 1 1 calc R
C20A C -0.0778(3) 0.0864(3) 0.5409(2) 0.0501(10) Uani 1 1 d .
H20A H -0.0169 0.0582 0.5537 0.060 Uiso 1 1 calc R
H20B H -0.1160 0.0480 0.5003 0.060 Uiso 1 1 calc R
C21A C -0.1193(3) 0.2210(3) 0.4712(2) 0.0511(11) Uani 1 1 d .
H21A H -0.1706 0.1671 0.4502 0.061 Uiso 1 1 calc R
C22A C -0.0566(3) 0.2548(3) 0.4177(2) 0.0521(11) Uani 1 1 d .
H22A H -0.0937 0.2945 0.3858 0.063 Uiso 1 1 calc R
C23A C 0.0463(3) 0.4134(3) 0.4359(2) 0.0477(10) Uani 1 1 d .
H23A H 0.0807 0.4551 0.4763 0.057 Uiso 1 1 calc R
H23B H -0.0172 0.4363 0.4216 0.057 Uiso 1 1 calc R
C24A C 0.1073(4) 0.4208(4) 0.3780(3) 0.0661(14) Uani 1 1 d .
H24A H 0.1179 0.4877 0.3661 0.099 Uiso 1 1 calc R
H24B H 0.0729 0.3800 0.3378 0.099 Uiso 1 1 calc R
H24C H 0.1707 0.3994 0.3925 0.099 Uiso 1 1 calc R
C25A C -0.1683(4) 0.3004(4) 0.5012(3) 0.0650(13) Uani 1 1 d .
H25A H -0.2061 0.2754 0.5364 0.098 Uiso 1 1 calc R
H25B H -0.2122 0.3239 0.4647 0.098 Uiso 1 1 calc R
H25C H -0.1182 0.3534 0.5218 0.098 Uiso 1 1 calc R
C26A C -0.0263(4) 0.1723(4) 0.3763(3) 0.0656(13) Uani 1 1 d .
H26A H 0.0077 0.1976 0.3394 0.098 Uiso 1 1 calc R
H26B H -0.0847 0.1276 0.3565 0.098 Uiso 1 1 calc R
H26C H 0.0175 0.1384 0.4063 0.098 Uiso 1 1 calc R
Mg1B Mg 0.25997(11) 0.09148(10) 0.11734(7) 0.0433(3) Uani 1 1 d .
O1B O 0.1954(3) 0.1385(2) 0.02437(15) 0.0589(9) Uani 1 1 d .
O2B O 0.2199(2) 0.2248(2) 0.14568(15) 0.0492(7) Uani 1 1 d .
C1B C 0.1652(3) -0.0392(3) 0.1312(2) 0.0451(9) Uani 1 1 d .
C2B C 0.0927(3) -0.0501(3) 0.1753(2) 0.0476(10) Uani 1 1 d .
C3B C 0.0317(3) -0.1368(3) 0.1767(2) 0.0523(11) Uani 1 1 d .
H3BA H -0.0163 -0.1409 0.2067 0.063 Uiso 1 1 calc R
C4B C 0.0401(3) -0.2177(3) 0.1346(2) 0.0516(11) Uani 1 1 d .
C5B C 0.1114(3) -0.2100(3) 0.0929(2) 0.0518(11) Uani 1 1 d .
H5BA H 0.1188 -0.2644 0.0643 0.062 Uiso 1 1 calc R
C6B C 0.1738(3) -0.1234(3) 0.0915(2) 0.0489(10) Uani 1 1 d .
C7B C 0.0799(4) 0.0335(4) 0.2243(2) 0.0596(12) Uani 1 1 d .
H7BA H 0.0243 0.0146 0.2487 0.089 Uiso 1 1 calc R
H7BB H 0.0676 0.0891 0.1982 0.089 Uiso 1 1 calc R
H7BC H 0.1396 0.0507 0.2576 0.089 Uiso 1 1 calc R
C8B C -0.0280(4) -0.3115(4) 0.1341(3) 0.0652(13) Uani 1 1 d .
H8BA H -0.0378 -0.3450 0.0884 0.098 Uiso 1 1 calc R
H8BB H -0.0912 -0.2979 0.1460 0.098 Uiso 1 1 calc R
H8BC H 0.0011 -0.3521 0.1678 0.098 Uiso 1 1 calc R
C9B C 0.2514(4) -0.1233(4) 0.0447(3) 0.0628(13) Uani 1 1 d .
H9BA H 0.2675 -0.1886 0.0380 0.094 Uiso 1 1 calc R
H9BB H 0.3104 -0.0801 0.0656 0.094 Uiso 1 1 calc R
H9BC H 0.2267 -0.1010 0.0004 0.094 Uiso 1 1 calc R
C10B C 0.4169(3) 0.1019(3) 0.1442(2) 0.0473(10) Uani 1 1 d .
C11B C 0.4872(4) 0.1100(3) 0.0983(2) 0.0528(11) Uani 1 1 d .
C12B C 0.5865(4) 0.1085(3) 0.1200(3) 0.0554(11) Uani 1 1 d .
H12B H 0.6308 0.1144 0.0874 0.066 Uiso 1 1 calc R
C13B C 0.6224(3) 0.0988(3) 0.1880(3) 0.0556(11) Uani 1 1 d .
C14B C 0.5551(3) 0.0902(3) 0.2341(2) 0.0542(11) Uani 1 1 d .
H14B H 0.5774 0.0829 0.2810 0.065 Uiso 1 1 calc R
C15B C 0.4552(3) 0.0922(3) 0.2131(2) 0.0461(9) Uani 1 1 d .
C16B C 0.4559(4) 0.1191(4) 0.0224(3) 0.0666(14) Uani 1 1 d .
H16D H 0.5141 0.1336 -0.0001 0.100 Uiso 1 1 calc R
H16E H 0.4156 0.1711 0.0168 0.100 Uiso 1 1 calc R
H16F H 0.4177 0.0585 0.0017 0.100 Uiso 1 1 calc R
C17B C 0.7288(4) 0.0931(4) 0.2100(3) 0.0718(15) Uani 1 1 d .
H17D H 0.7674 0.1215 0.1762 0.108 Uiso 1 1 calc R
H17E H 0.7384 0.0256 0.2133 0.108 Uiso 1 1 calc R
H17F H 0.7503 0.1285 0.2548 0.108 Uiso 1 1 calc R
C18B C 0.3882(4) 0.0855(4) 0.2673(2) 0.0590(12) Uani 1 1 d .
H18D H 0.4164 0.0508 0.3051 0.089 Uiso 1 1 calc R
H18E H 0.3239 0.0510 0.2473 0.089 Uiso 1 1 calc R
H18F H 0.3808 0.1504 0.2846 0.089 Uiso 1 1 calc R
C19B C 0.1742(6) 0.0681(7) -0.0922(4) 0.116(3) Uani 1 1 d .
H19D H 0.1335 0.0197 -0.1253 0.175 Uiso 1 1 calc R
H19E H 0.2398 0.0498 -0.0816 0.175 Uiso 1 1 calc R
H19F H 0.1790 0.1307 -0.1118 0.175 Uiso 1 1 calc R
C20B C 0.1309(6) 0.0740(5) -0.0310(3) 0.101(2) Uani 1 1 d .
H20C H 0.1179 0.0089 -0.0148 0.121 Uiso 1 1 calc R
H20D H 0.0674 0.0986 -0.0411 0.121 Uiso 1 1 calc R
C21B C 0.1831(4) 0.2402(3) 0.0260(2) 0.0625(13) Uani 1 1 d .
H21B H 0.1299 0.2501 -0.0113 0.075 Uiso 1 1 calc R
C22B C 0.1524(4) 0.2625(4) 0.0947(3) 0.0600(12) Uani 1 1 d .
H22B H 0.1586 0.3339 0.1038 0.072 Uiso 1 1 calc R
C23B C 0.2800(4) 0.2944(3) 0.1963(2) 0.0521(11) Uani 1 1 d .
H23C H 0.2938 0.3563 0.1756 0.062 Uiso 1 1 calc R
H23D H 0.3433 0.2713 0.2108 0.062 Uiso 1 1 calc R
C24B C 0.2300(4) 0.3095(4) 0.2574(3) 0.0661(14) Uani 1 1 d .
H24D H 0.2724 0.3560 0.2910 0.099 Uiso 1 1 calc R
H24E H 0.2165 0.2482 0.2780 0.099 Uiso 1 1 calc R
H24F H 0.1683 0.3341 0.2433 0.099 Uiso 1 1 calc R
C25B C 0.2770(5) 0.3018(4) 0.0169(3) 0.0767(16) Uani 1 1 d .
H25D H 0.2957 0.2836 -0.0277 0.115 Uiso 1 1 calc R
H25E H 0.3290 0.2922 0.0536 0.115 Uiso 1 1 calc R
H25F H 0.2672 0.3695 0.0187 0.115 Uiso 1 1 calc R
C26B C 0.0475(4) 0.2183(5) 0.0999(3) 0.0819(17) Uani 1 1 d .
H26D H 0.0325 0.2337 0.1460 0.123 Uiso 1 1 calc R
H26E H 0.0409 0.1483 0.0910 0.123 Uiso 1 1 calc R
H26F H 0.0019 0.2444 0.0659 0.123 Uiso 1 1 calc R
Mg1C Mg 0.43083(10) 0.60877(10) 0.21832(7) 0.0438(3) Uani 1 1 d .
O1C O 0.5714(2) 0.6888(2) 0.22608(15) 0.0463(7) Uani 1 1 d .
O2C O 0.4055(2) 0.7453(2) 0.2538(2) 0.0593(9) Uani 1 1 d .
C1C C 0.4481(3) 0.5010(3) 0.2912(2) 0.0442(9) Uani 1 1 d .
C2C C 0.4194(3) 0.5012(3) 0.3571(2) 0.0519(11) Uani 1 1 d .
C3C C 0.4399(4) 0.4311(4) 0.4023(3) 0.0623(13) Uani 1 1 d .
H3CA H 0.4203 0.4354 0.4465 0.075 Uiso 1 1 calc R
C4C C 0.4877(4) 0.3564(4) 0.3845(3) 0.0659(15) Uani 1 1 d .
C5C C 0.5138(3) 0.3505(3) 0.3195(3) 0.0602(14) Uani 1 1 d .
H5CA H 0.5446 0.2979 0.3055 0.072 Uiso 1 1 calc R
C6C C 0.4951(3) 0.4217(3) 0.2736(2) 0.0492(10) Uani 1 1 d .
C7C C 0.3599(5) 0.5766(4) 0.3796(3) 0.0786(18) Uani 1 1 d .
H7CA H 0.3882 0.6042 0.4258 0.118 Uiso 1 1 calc R
H7CB H 0.2922 0.5469 0.3800 0.118 Uiso 1 1 calc R
H7CC H 0.3607 0.6275 0.3476 0.118 Uiso 1 1 calc R
C8C C 0.5128(5) 0.2822(5) 0.4346(4) 0.100(2) Uani 1 1 d .
H8CA H 0.4761 0.2875 0.4733 0.150 Uiso 1 1 calc R
H8CB H 0.5832 0.2934 0.4514 0.150 Uiso 1 1 calc R
H8CC H 0.4953 0.2176 0.4113 0.150 Uiso 1 1 calc R
C9C C 0.5281(4) 0.4103(4) 0.2034(3) 0.0704(15) Uani 1 1 d .
H9CA H 0.4838 0.4379 0.1694 0.106 Uiso 1 1 calc R
H9CB H 0.5268 0.3419 0.1904 0.106 Uiso 1 1 calc R
H9CC H 0.5949 0.4438 0.2053 0.106 Uiso 1 1 calc R
C10C C 0.3397(3) 0.5829(3) 0.1191(3) 0.0525(11) Uani 1 1 d .
C11C C 0.2381(3) 0.5578(3) 0.1161(3) 0.0553(11) Uani 1 1 d .
C12C C 0.1740(4) 0.5475(3) 0.0538(3) 0.0673(15) Uani 1 1 d .
H12C H 0.1057 0.5308 0.0543 0.081 Uiso 1 1 calc R
C13C C 0.2083(5) 0.5612(4) -0.0087(3) 0.0717(15) Uani 1 1 d .
C14C C 0.3072(5) 0.5822(4) -0.0070(3) 0.0703(15) Uani 1 1 d .
H14C H 0.3330 0.5907 -0.0488 0.084 Uiso 1 1 calc R
C15C C 0.3717(4) 0.5916(4) 0.0548(3) 0.0638(13) Uani 1 1 d .
C16C C 0.1941(4) 0.5467(4) 0.1822(3) 0.0699(15) Uani 1 1 d .
H16G H 0.2400 0.5207 0.2160 0.105 Uiso 1 1 calc R
H16H H 0.1324 0.5026 0.1729 0.105 Uiso 1 1 calc R
H16I H 0.1817 0.6096 0.2001 0.105 Uiso 1 1 calc R
C17C C 0.1383(6) 0.5575(5) -0.0744(4) 0.107(3) Uani 1 1 d .
H17G H 0.1607 0.5184 -0.1102 0.161 Uiso 1 1 calc R
H17H H 0.1359 0.6228 -0.0888 0.161 Uiso 1 1 calc R
H17I H 0.0728 0.5289 -0.0670 0.161 Uiso 1 1 calc R
C18C C 0.4809(5) 0.6112(6) 0.0495(3) 0.093(2) Uani 1 1 d .
H18G H 0.5083 0.6745 0.0722 0.140 Uiso 1 1 calc R
H18H H 0.4900 0.6100 0.0011 0.140 Uiso 1 1 calc R
H18I H 0.5144 0.5617 0.0719 0.140 Uiso 1 1 calc R
C19C C 0.7343(4) 0.6595(5) 0.2065(3) 0.0723(15) Uani 1 1 d .
H19G H 0.7957 0.6407 0.2285 0.108 Uiso 1 1 calc R
H19H H 0.7467 0.7251 0.1922 0.108 Uiso 1 1 calc R
H19I H 0.7078 0.6153 0.1662 0.108 Uiso 1 1 calc R
C20C C 0.6614(3) 0.6557(4) 0.2565(2) 0.0543(11) Uani 1 1 d .
H20E H 0.6465 0.5889 0.2694 0.065 Uiso 1 1 calc R
H20F H 0.6899 0.6968 0.2987 0.065 Uiso 1 1 calc R
C21C C 0.5755(4) 0.7912(4) 0.2298(4) 0.088(2) Uani 1 1 d .
H21C H 0.6419 0.8220 0.2522 0.105 Uiso 1 1 calc R
C22C C 0.4955(4) 0.8076(5) 0.2797(4) 0.0812(17) Uani 1 1 d .
H22C H 0.4826 0.8757 0.2784 0.097 Uiso 1 1 calc R
C23C C 0.3277(3) 0.7970(4) 0.2264(3) 0.0603(13) Uani 1 1 d .
H23E H 0.2831 0.7559 0.1897 0.072 Uiso 1 1 calc R
H23F H 0.3558 0.8553 0.2061 0.072 Uiso 1 1 calc R
C24C C 0.2707(4) 0.8255(4) 0.2828(3) 0.0739(17) Uani 1 1 d .
H24G H 0.2197 0.8626 0.2640 0.111 Uiso 1 1 calc R
H24H H 0.3153 0.8648 0.3195 0.111 Uiso 1 1 calc R
H24I H 0.2402 0.7675 0.3012 0.111 Uiso 1 1 calc R
C25C C 0.5527(6) 0.8286(5) 0.1652(4) 0.094(2) Uani 1 1 d .
H25G H 0.6026 0.8169 0.1364 0.141 Uiso 1 1 calc R
H25H H 0.5512 0.8980 0.1718 0.141 Uiso 1 1 calc R
H25I H 0.4884 0.7969 0.1428 0.141 Uiso 1 1 calc R
C26C C 0.5098(8) 0.7848(5) 0.3496(4) 0.129(4) Uani 1 1 d .
H26G H 0.4535 0.7987 0.3715 0.194 Uiso 1 1 calc R
H26H H 0.5695 0.8237 0.3737 0.194 Uiso 1 1 calc R
H26I H 0.5162 0.7164 0.3516 0.194 Uiso 1 1 calc R

loop_
_atom_site_aniso_label
_atom_site_aniso_U_11
_atom_site_aniso_U_22
_atom_site_aniso_U_33
_atom_site_aniso_U_23
_atom_site_aniso_U_13
_atom_site_aniso_U_12
Mg1A 0.0395(7) 0.0369(7) 0.0410(7) 0.0064(5) 0.0044(5) 0.0060(5)
O1A 0.0434(15) 0.0422(15) 0.0528(17) 0.0097(13) 0.0016(13) 0.0006(12)
O2A 0.0483(16) 0.0420(15) 0.0436(15) 0.0107(12) 0.0011(12) 0.0044(12)
C1A 0.039(2) 0.042(2) 0.040(2) 0.0101(17) 0.0006(16) 0.0044(17)
C2A 0.047(2) 0.042(2) 0.038(2) 0.0099(17) 0.0007(17) 0.0113(17)
C3A 0.057(3) 0.047(2) 0.043(2) 0.0037(19) 0.0014(19) 0.014(2)
C4A 0.063(3) 0.043(2) 0.048(2) -0.0006(19) -0.010(2) 0.005(2)
C5A 0.050(2) 0.044(2) 0.058(3) 0.007(2) -0.005(2) -0.0030(19)
C6A 0.041(2) 0.046(2) 0.049(2) 0.0097(19) -0.0031(18) 0.0047(18)
C7A 0.056(3) 0.053(3) 0.049(2) 0.010(2) 0.013(2) 0.005(2)
C8A 0.102(5) 0.056(3) 0.075(4) -0.010(3) -0.003(3) 0.005(3)
C9A 0.043(2) 0.065(3) 0.061(3) 0.011(2) 0.008(2) 0.003(2)
C10A 0.040(2) 0.039(2) 0.047(2) 0.0053(17) 0.0008(17) 0.0037(17)
C11A 0.045(2) 0.043(2) 0.043(2) 0.0042(18) 0.0002(18) 0.0037(18)
C12A 0.050(2) 0.046(2) 0.050(2) 0.0103(19) -0.003(2) 0.0102(19)
C13A 0.052(3) 0.053(3) 0.057(3) 0.003(2) -0.005(2) 0.018(2)
C14A 0.045(2) 0.054(3) 0.055(3) 0.004(2) 0.004(2) 0.013(2)
C15A 0.043(2) 0.042(2) 0.048(2) 0.0069(18) 0.0003(18) 0.0041(17)
C16A 0.050(2) 0.057(3) 0.048(2) 0.010(2) 0.000(2) 0.006(2)
C17A 0.085(4) 0.076(4) 0.080(4) 0.014(3) 0.003(3) 0.048(3)
C18A 0.060(3) 0.058(3) 0.060(3) 0.019(2) 0.019(2) 0.015(2)
C19A 0.084(4) 0.067(3) 0.058(3) 0.003(3) 0.015(3) -0.019(3)
C20A 0.057(3) 0.037(2) 0.051(2) 0.0021(18) 0.000(2) -0.0058(19)
C21A 0.041(2) 0.058(3) 0.051(2) 0.012(2) -0.0067(19) 0.0040(19)
C22A 0.055(3) 0.054(3) 0.044(2) 0.002(2) -0.003(2) 0.007(2)
C23A 0.054(2) 0.041(2) 0.051(2) 0.0155(19) 0.010(2) 0.0125(19)
C24A 0.066(3) 0.069(3) 0.075(3) 0.033(3) 0.030(3) 0.024(3)
C25A 0.055(3) 0.074(3) 0.071(3) 0.007(3) 0.011(2) 0.021(3)
C26A 0.066(3) 0.070(3) 0.056(3) -0.012(3) 0.000(2) 0.010(3)
Mg1B 0.0549(8) 0.0374(7) 0.0376(7) 0.0053(6) 0.0029(6) 0.0090(6)
O1B 0.092(2) 0.0438(17) 0.0400(16) 0.0033(13) -0.0060(16) 0.0207(16)
O2B 0.0600(18) 0.0407(15) 0.0443(15) -0.0023(12) -0.0059(13) 0.0138(13)
C1B 0.054(2) 0.040(2) 0.041(2) 0.0071(17) 0.0030(18) 0.0103(18)
C2B 0.057(3) 0.047(2) 0.040(2) 0.0097(18) 0.0026(19) 0.016(2)
C3B 0.048(2) 0.056(3) 0.056(3) 0.021(2) 0.006(2) 0.012(2)
C4B 0.058(3) 0.042(2) 0.055(3) 0.018(2) -0.001(2) 0.010(2)
C5B 0.061(3) 0.039(2) 0.054(3) 0.0035(19) -0.002(2) 0.012(2)
C6B 0.059(3) 0.040(2) 0.049(2) 0.0116(19) 0.006(2) 0.0122(19)
C7B 0.077(3) 0.058(3) 0.049(2) 0.009(2) 0.016(2) 0.015(2)
C8B 0.060(3) 0.053(3) 0.079(3) 0.017(3) -0.004(3) 0.002(2)
C9B 0.079(3) 0.049(3) 0.067(3) 0.004(2) 0.026(3) 0.019(2)
C10B 0.061(3) 0.036(2) 0.047(2) 0.0048(18) 0.008(2) 0.0109(19)
C11B 0.066(3) 0.045(2) 0.050(2) 0.007(2) 0.010(2) 0.013(2)
C12B 0.059(3) 0.049(3) 0.060(3) 0.011(2) 0.013(2) 0.008(2)
C13B 0.051(3) 0.046(2) 0.068(3) 0.007(2) 0.001(2) 0.006(2)
C14B 0.059(3) 0.050(3) 0.051(2) 0.008(2) -0.002(2) 0.009(2)
C15B 0.054(2) 0.039(2) 0.046(2) 0.0067(18) 0.0051(19) 0.0091(18)
C16B 0.075(3) 0.081(4) 0.052(3) 0.017(3) 0.016(2) 0.030(3)
C17B 0.063(3) 0.068(3) 0.081(4) 0.006(3) -0.001(3) 0.009(3)
C18B 0.069(3) 0.064(3) 0.045(2) 0.011(2) 0.002(2) 0.017(2)
C19B 0.129(7) 0.135(7) 0.086(5) -0.017(5) -0.016(5) 0.064(6)
C20B 0.157(7) 0.100(5) 0.050(3) 0.003(3) -0.016(4) 0.070(5)
C21B 0.092(4) 0.050(3) 0.048(3) 0.012(2) -0.002(2) 0.027(3)
C22B 0.071(3) 0.052(3) 0.058(3) 0.007(2) -0.004(2) 0.024(2)
C23B 0.063(3) 0.042(2) 0.048(2) -0.0024(19) 0.007(2) 0.002(2)
C24B 0.081(4) 0.061(3) 0.052(3) -0.006(2) 0.014(3) -0.005(3)
C25B 0.103(4) 0.054(3) 0.083(4) 0.021(3) 0.035(3) 0.017(3)
C26B 0.070(4) 0.101(5) 0.077(4) 0.013(3) -0.002(3) 0.031(3)
Mg1C 0.0374(7) 0.0426(7) 0.0526(8) 0.0098(6) 0.0070(6) 0.0069(6)
O1C 0.0362(14) 0.0457(16) 0.0574(17) 0.0107(13) 0.0052(13) 0.0061(12)
O2C 0.0394(16) 0.0367(16) 0.098(3) 0.0020(16) -0.0026(16) 0.0074(12)
C1C 0.041(2) 0.037(2) 0.055(2) 0.0052(18) 0.0069(18) 0.0038(17)
C2C 0.059(3) 0.035(2) 0.059(3) 0.0058(19) 0.012(2) -0.0079(19)
C3C 0.067(3) 0.055(3) 0.055(3) 0.006(2) -0.005(2) -0.016(2)
C4C 0.049(3) 0.056(3) 0.085(4) 0.028(3) -0.014(3) -0.010(2)
C5C 0.036(2) 0.032(2) 0.109(4) 0.007(2) -0.001(2) 0.0034(17)
C6C 0.042(2) 0.039(2) 0.065(3) 0.002(2) 0.005(2) 0.0035(18)
C7C 0.109(5) 0.049(3) 0.084(4) -0.001(3) 0.054(4) -0.003(3)
C8C 0.072(4) 0.087(4) 0.132(6) 0.060(4) -0.029(4) 0.000(3)
C9C 0.060(3) 0.061(3) 0.093(4) -0.010(3) 0.023(3) 0.012(2)
C10C 0.046(2) 0.045(2) 0.064(3) 0.009(2) 0.003(2) 0.0011(19)
C11C 0.053(3) 0.039(2) 0.074(3) 0.003(2) 0.002(2) 0.0135(19)
C12C 0.048(3) 0.037(2) 0.108(4) -0.010(3) -0.017(3) 0.008(2)
C13C 0.086(4) 0.049(3) 0.073(4) 0.000(3) -0.013(3) 0.011(3)
C14C 0.091(4) 0.050(3) 0.063(3) 0.010(2) -0.005(3) 0.000(3)
C15C 0.071(3) 0.054(3) 0.061(3) 0.008(2) 0.002(3) -0.004(2)
C16C 0.052(3) 0.055(3) 0.105(4) 0.006(3) 0.020(3) 0.007(2)
C17C 0.131(6) 0.080(4) 0.092(5) -0.011(4) -0.046(4) 0.015(4)
C18C 0.082(4) 0.118(6) 0.072(4) -0.003(4) 0.024(3) -0.021(4)
C19C 0.046(3) 0.102(4) 0.076(3) 0.026(3) 0.011(2) 0.028(3)
C20C 0.042(2) 0.067(3) 0.055(3) 0.017(2) 0.001(2) 0.011(2)
C21C 0.059(3) 0.054(3) 0.141(6) 0.024(4) -0.020(4) -0.002(3)
C22C 0.068(4) 0.071(4) 0.101(5) 0.012(3) 0.008(3) -0.002(3)
C23C 0.048(3) 0.052(3) 0.087(4) 0.026(3) 0.013(2) 0.019(2)
C24C 0.058(3) 0.082(4) 0.098(4) 0.047(3) 0.028(3) 0.033(3)
C25C 0.115(5) 0.079(4) 0.090(5) 0.009(4) 0.034(4) 0.006(4)
C26C 0.218(10) 0.081(5) 0.082(5) -0.026(4) 0.081(6) -0.055(5)

loop_
_atom_type_symbol
_atom_type_description
_atom_type_scat_dispersion_real
_atom_type_scat_dispersion_imag
_atom_type_scat_source
C C 0.0033 0.0016 'International Tables Vol C Tables 4.2.6.8 and 6.1.1.4'
H H 0.0000 0.0000 'International Tables Vol C Tables 4.2.6.8 and 6.1.1.4'
O O 0.0106 0.0060 'International Tables Vol C Tables 4.2.6.8 and 6.1.1.4'
Mg Mg 0.0486 0.0363 'International Tables Vol C Tables 4.2.6.8 and 6.1.1.4'

loop_
_geom_angle_atom_site_label_1
_geom_angle_atom_site_label_2
_geom_angle_atom_site_label_3
_geom_angle
O2A Mg1A O1A 75.27(11)
O2A Mg1A C1A 104.71(14)
O1A Mg1A C1A 120.94(15)
O2A Mg1A C10A 121.03(15)
O1A Mg1A C10A 105.71(14)
C1A Mg1A C10A 121.22(16)
C21A O1A C20A 117.4(3)
C21A O1A Mg1A 116.0(2)
C20A O1A Mg1A 124.0(3)
C22A O2A C23A 116.7(3)
C22A O2A Mg1A 115.8(2)
C23A O2A Mg1A 124.9(3)
C6A C1A C2A 115.5(4)
C6A C1A Mg1A 118.3(3)
C2A C1A Mg1A 126.2(3)
C3A C2A C1A 121.9(4)
C3A C2A C7A 118.1(4)
C1A C2A C7A 120.0(4)
C4A C3A C2A 121.3(4)
C3A C4A C5A 117.6(4)
C3A C4A C8A 122.0(5)
C5A C4A C8A 120.4(5)
C4A C5A C6A 121.5(4)
C5A C6A C1A 122.1(4)
C5A C6A C9A 116.9(4)
C1A C6A C9A 121.0(4)
C11A C10A C15A 115.5(4)
C11A C10A Mg1A 119.1(3)
C15A C10A Mg1A 125.3(3)
C12A C11A C10A 121.9(4)
C12A C11A C16A 117.1(4)
C10A C11A C16A 121.0(4)
C13A C12A C11A 121.1(4)
C14A C13A C12A 118.0(4)
C14A C13A C17A 120.5(5)
C12A C13A C17A 121.5(4)
C13A C14A C15A 121.3(4)
C14A C15A C10A 122.1(4)
C14A C15A C18A 117.4(4)
C10A C15A C18A 120.5(4)
O1A C20A C19A 110.7(4)
O1A C21A C25A 110.8(4)
O1A C21A C22A 105.3(3)
C25A C21A C22A 112.8(4)
O2A C22A C21A 106.0(3)
O2A C22A C26A 110.5(4)
C21A C22A C26A 112.9(4)
O2A C23A C24A 111.0(4)
O2B Mg1B O1B 75.80(12)
O2B Mg1B C10B 107.49(15)
O1B Mg1B C10B 121.90(16)
O2B Mg1B C1B 119.23(16)
O1B Mg1B C1B 104.22(16)
C10B Mg1B C1B 120.60(17)
C21B O1B C20B 116.2(4)
C21B O1B Mg1B 115.5(3)
C20B O1B Mg1B 124.2(3)
C23B O2B C22B 116.5(3)
C23B O2B Mg1B 123.4(3)
C22B O2B Mg1B 115.5(3)
C6B C1B C2B 115.0(4)
C6B C1B Mg1B 117.7(3)
C2B C1B Mg1B 127.3(3)
C3B C2B C1B 122.1(4)
C3B C2B C7B 117.4(4)
C1B C2B C7B 120.5(4)
C4B C3B C2B 121.1(4)
C5B C4B C3B 118.0(4)
C5B C4B C8B 120.5(5)
C3B C4B C8B 121.5(4)
C4B C5B C6B 121.4(4)
C5B C6B C1B 122.3(4)
C5B C6B C9B 117.1(4)
C1B C6B C9B 120.6(4)
C15B C10B C11B 115.0(4)
C15B C10B Mg1B 118.4(3)
C11B C10B Mg1B 126.5(3)
C12B C11B C10B 122.2(4)
C12B C11B C16B 117.2(4)
C10B C11B C16B 120.6(4)
C13B C12B C11B 121.8(4)
C12B C13B C14B 117.3(4)
C12B C13B C17B 121.2(5)
C14B C13B C17B 121.5(5)
C13B C14B C15B 121.5(4)
C14B C15B C10B 122.3(4)
C14B C15B C18B 117.7(4)
C10B C15B C18B 120.0(4)
C19B C20B O1B 111.9(7)
O1B C21B C22B 105.3(4)
O1B C21B C25B 110.9(4)
C22B C21B C25B 111.9(5)
O2B C22B C21B 106.9(4)
O2B C22B C26B 109.5(4)
C21B C22B C26B 113.3(5)
O2B C23B C24B 111.1(4)
O2C Mg1C O1C 78.24(12)
O2C Mg1C C1C 118.56(17)
O1C Mg1C C1C 104.31(14)
O2C Mg1C C10C 103.62(17)
O1C Mg1C C10C 119.36(15)
C1C Mg1C C10C 124.24(17)
C21C O1C C20C 114.1(4)
C21C O1C Mg1C 116.1(3)
C20C O1C Mg1C 124.4(3)
C22C O2C C23C 113.1(4)
C22C O2C Mg1C 112.1(3)
C23C O2C Mg1C 126.7(3)
C2C C1C C6C 114.5(4)
C2C C1C Mg1C 127.0(3)
C6C C1C Mg1C 118.4(3)
C3C C2C C1C 122.6(5)
C3C C2C C7C 117.5(5)
C1C C2C C7C 119.8(4)
C4C C3C C2C 121.6(5)
C3C C4C C5C 118.3(4)
C3C C4C C8C 121.4(6)
C5C C4C C8C 120.3(6)
C4C C5C C6C 120.8(5)
C5C C6C C1C 122.1(4)
C5C C6C C9C 117.2(4)
C1C C6C C9C 120.6(4)
C11C C10C C15C 114.4(4)
C11C C10C Mg1C 119.3(4)
C15C C10C Mg1C 126.3(3)
C10C C11C C12C 122.1(5)
C10C C11C C16C 119.6(4)
C12C C11C C16C 118.2(5)
C13C C12C C11C 121.7(5)
C14C C13C C12C 117.0(5)
C14C C13C C17C 121.8(6)
C12C C13C C17C 121.1(6)
C13C C14C C15C 121.8(6)
C14C C15C C10C 122.9(5)
C14C C15C C18C 116.7(5)
C10C C15C C18C 120.4(5)
O1C C20C C19C 110.3(4)
C25C C21C O1C 113.7(6)
C25C C21C C22C 112.0(5)
O1C C21C C22C 101.9(5)
C26C C22C O2C 101.2(5)
C26C C22C C21C 121.1(7)
O2C C22C C21C 108.6(5)
O2C C23C C24C 110.1(4)

loop_
_geom_bond_atom_site_label_1
_geom_bond_atom_site_label_2
_geom_bond_distance
Mg1A O2A 2.100(3)
Mg1A O1A 2.114(3)
Mg1A C1A 2.165(4)
Mg1A C10A 2.166(4)
O1A C21A 1.451(5)
O1A C20A 1.457(5)
O2A C22A 1.444(5)
O2A C23A 1.455(5)
C1A C6A 1.406(6)
C1A C2A 1.408(6)
C2A C3A 1.404(6)
C2A C7A 1.511(6)
C3A C4A 1.384(7)
C4A C5A 1.387(7)
C4A C8A 1.500(7)
C5A C6A 1.398(6)
C6A C9A 1.519(6)
C10A C11A 1.413(6)
C10A C15A 1.416(6)
C11A C12A 1.400(6)
C11A C16A 1.499(6)
C12A C13A 1.394(7)
C13A C14A 1.385(6)
C13A C17A 1.514(7)
C14A C15A 1.397(6)
C15A C18A 1.509(6)
C19A C20A 1.493(7)
C21A C25A 1.516(7)
C21A C22A 1.517(6)
C22A C26A 1.519(7)
C23A C24A 1.514(6)
Mg1B O2B 2.094(3)
Mg1B O1B 2.110(3)
Mg1B C10B 2.159(5)
Mg1B C1B 2.170(4)
O1B C21B 1.462(6)
O1B C20B 1.494(8)
O2B C23B 1.452(5)
O2B C22B 1.452(5)
C1B C6B 1.412(6)
C1B C2B 1.417(6)
C2B C3B 1.394(6)
C2B C7B 1.526(6)
C3B C4B 1.399(7)
C4B C5B 1.369(7)
C4B C8B 1.518(6)
C5B C6B 1.403(6)
C6B C9B 1.513(7)
C10B C15B 1.412(6)
C10B C11B 1.419(6)
C11B C12B 1.394(7)
C11B C16B 1.519(7)
C12B C13B 1.386(7)
C13B C14B 1.392(7)
C13B C17B 1.499(7)
C14B C15B 1.399(7)
C15B C18B 1.510(6)
C19B C20B 1.423(10)
C21B C22B 1.505(7)
C21B C25B 1.508(8)
C22B C26B 1.528(8)
C23B C24B 1.488(7)
Mg1C O2C 2.098(3)
Mg1C O1C 2.106(3)
Mg1C C1C 2.160(4)
Mg1C C10C 2.168(5)
O1C C21C 1.432(6)
O1C C20C 1.459(5)
O2C C22C 1.443(6)
O2C C23C 1.444(5)
C1C C2C 1.409(6)
C1C C6C 1.416(6)
C2C C3C 1.397(7)
C2C C7C 1.513(7)
C3C C4C 1.371(8)
C4C C5C 1.379(8)
C4C C8C 1.519(7)
C5C C6C 1.413(7)
C6C C9C 1.523(7)
C10C C11C 1.404(6)
C10C C15C 1.408(7)
C11C C12C 1.405(7)
C11C C16C 1.520(7)
C12C C13C 1.395(8)
C13C C14C 1.365(8)
C13C C17C 1.506(8)
C14C C15C 1.401(7)
C15C C18C 1.526(8)
C19C C20C 1.506(7)
C21C C25C 1.418(9)
C21C C22C 1.613(10)
C22C C26C 1.426(10)
C23C C24C 1.517(7)
